data_4515061
loop_
_publ_author_name
'Cai, Li-Zhen'
'Chen, Xiang-Yi'
'Wang, Ming-Sheng'
'Guo, Guo-Cong'

_publ_section_title
;
 Photochromic Lanthanide(III) Materials with Ion Sensing Based on
 Pyridinium Tetrazolate Zwitterion.
;
_journal_issue 4
_journal_name_full 'ACS omega'
_journal_page_first 7492
_journal_page_last 7497
_journal_paper_doi 10.1021/acsomega.8b03662
_journal_volume 4
_journal_year 2019
_chemical_formula_moiety 'Dy H8 N3 O13, C7 H7 N5'
_chemical_formula_sum 'C7 H15 Dy N8 O13'
_chemical_formula_weight 581.77
_space_group_crystal_system triclinic
_space_group_IT_number 2
_space_group_name_Hall '-P 1'
_space_group_name_H-M_alt 'P -1'
_symmetry_space_group_name_Hall '-P 1'
_symmetry_space_group_name_H-M 'P -1'
_atom_sites_solution_hydrogens mixed
_atom_sites_solution_primary dual
_cell_angle_alpha 89.987(4)
_cell_angle_beta 87.860(5)
_cell_angle_gamma 79.349(5)
_cell_formula_units_Z 2
_cell_length_a 6.5293(4)
_cell_length_b 10.7441(4)
_cell_length_c 13.2901(7)
_cell_measurement_reflns_used 7378
_cell_measurement_temperature 298(2)
_cell_measurement_theta_max 27.1390
_cell_measurement_theta_min 2.5320
_cell_volume 915.60(8)
_computing_cell_refinement
;
CrystalClear-SM Expert 2.1 b45 (Rigaku, 2015)
;
_computing_data_collection
;
CrystalClear-SM Expert 2.1 b45 (Rigaku, 2015)
;
_computing_data_reduction
;
CrystalClear-SM Expert 2.1 b45 (Rigaku, 2015)
;
_computing_molecular_graphics 'Olex2 (Dolomanov et al., 2009)'
_computing_publication_material 'Olex2 (Dolomanov et al., 2009)'
_computing_structure_refinement 'ShelXL (Sheldrick, 2015)'
_computing_structure_solution 'SHELXS-97 (Sheldrick, 1990)'
_diffrn_ambient_temperature 298(2)
_diffrn_detector PILT
_diffrn_detector_area_resol_mean 5.8140
_diffrn_measured_fraction_theta_full 0.984
_diffrn_measured_fraction_theta_max 0.971
_diffrn_measurement_device_type 'Rigaku Pilatus 200K'
_diffrn_measurement_method CCD_Profile_fitting
_diffrn_measurement_specimen_support Fiber
_diffrn_radiation_monochromator 'Graphite Monochromator'
_diffrn_radiation_type MoK\a
_diffrn_radiation_wavelength 0.71073
_diffrn_reflns_av_R_equivalents 0.0870
_diffrn_reflns_av_unetI/netI 0.0689
_diffrn_reflns_limit_h_max 8
_diffrn_reflns_limit_h_min -7
_diffrn_reflns_limit_k_max 13
_diffrn_reflns_limit_k_min -13
_diffrn_reflns_limit_l_max 17
_diffrn_reflns_limit_l_min -16
_diffrn_reflns_number 9031
_diffrn_reflns_theta_full 25.242
_diffrn_reflns_theta_max 27.097
_diffrn_reflns_theta_min 1.929
_diffrn_source 'Rotating Anode'
_diffrn_source_current 80.0
_diffrn_source_power 4.0
_diffrn_source_voltage 50.0
_exptl_absorpt_coefficient_mu 4.165
_exptl_absorpt_correction_T_max 1.00000
_exptl_absorpt_correction_T_min 0.58041
_exptl_absorpt_correction_type multi-scan
_exptl_absorpt_process_details SADABS
_exptl_crystal_colour yellow
_exptl_crystal_density_diffrn 2.110
_exptl_crystal_density_method 'not measured'
_exptl_crystal_description Block
_exptl_crystal_F_000 566
_exptl_crystal_size_max 0.23
_exptl_crystal_size_mid 0.15
_exptl_crystal_size_min 0.12
_refine_diff_density_max 1.475
_refine_diff_density_min -2.459
_refine_diff_density_rms 0.242
_refine_ls_extinction_method none
_refine_ls_goodness_of_fit_ref 1.052
_refine_ls_hydrogen_treatment mixed
_refine_ls_matrix_type full
_refine_ls_number_parameters 287
_refine_ls_number_reflns 4056
_refine_ls_number_restraints 9
_refine_ls_restrained_S_all 1.051
_refine_ls_R_factor_all 0.0455
_refine_ls_R_factor_gt 0.0423
_refine_ls_shift/su_max 0.001
_refine_ls_shift/su_mean 0.000
_refine_ls_structure_factor_coef Fsqd
_refine_ls_weighting_details 'w=1/[\s^2^(Fo^2^)+(0.0707P)^2^] where P=(Fo^2^+2Fc^2^)/3'
_refine_ls_weighting_scheme calc
_refine_ls_wR_factor_gt 0.1025
_refine_ls_wR_factor_ref 0.1057
_reflns_number_gt 3633
_reflns_number_total 4056
_reflns_threshold_expression >2sigma(I)
_cod_data_source_file ao8b03662_si_010.cif
_cod_data_source_block compound9
_cod_depositor_comments
;
The following automatic conversions were performed:

'_exptl_absorpt_correction_type' value 'Multi-scan' changed to
'multi-scan' according to
/home/data/users/saulius/crontab/automatic-downloads/current/ACS/lib/dictionaries/cif_core.dic
dictionary named 'cif_core.dic' version 2.4.2 from 2011-04-26.

Automatic conversion script
Id: cif_fix_values 4973 2017-02-22 13:04:09Z antanas 
;
_cod_database_code 4515061
_shelx_space_group_comment
;
The symmetry employed for this shelxl refinement is uniquely defined
by the following loop, which should always be used as a source of
symmetry information in preference to the above space-group names.
They are only intended as comments.
;
_olex2_refinement_description
;
1. Fixed Uiso
 At 1.2 times of:
  All C(H) groups
 At 1.5 times of:
  All C(H,H,H) groups, All O(H,H) groups
2. Restrained distances
 O17-H17B = O17-H17A = O15-H15A = O15-H15B = O16-H16A = O16-H16B = O14-H14B =
 O14-H14A
 0.85 with sigma of 0.01
 H14A-H14B
 1.25 with sigma of 0.01
3.a Aromatic/amide H refined with riding coordinates:
 C23(H23), C24(H24), C25(H25), C26(H26)
3.b Idealised Me refined as rotating group:
 C27(H27A,H27B,H27C)
;

loop_
_space_group_symop_operation_xyz
'x, y, z'
'-x, -y, -z'

loop_
_atom_site_label
_atom_site_type_symbol
_atom_site_fract_x
_atom_site_fract_y
_atom_site_fract_z
_atom_site_U_iso_or_equiv
_atom_site_adp_type
_atom_site_occupancy
_atom_site_site_symmetry_order
_atom_site_calc_flag
_atom_site_refinement_flags_posn
Dy1 Dy 0.50713(3) 0.24163(2) 0.78668(2) 0.02592(11) Uani 1 1 d .
O11A O 0.4242(6) 0.3785(4) 0.6275(3) 0.0465(9) Uani 1 1 d .
O11B O 0.1670(5) 0.3444(3) 0.7231(3) 0.0361(8) Uani 1 1 d .
O11C O 0.1078(8) 0.4701(5) 0.5952(4) 0.0698(15) Uani 1 1 d .
O12A O 0.4659(8) 0.4732(4) 0.8143(4) 0.0583(12) Uani 1 1 d .
O12B O 0.3098(8) 0.3860(4) 0.9286(3) 0.0605(12) Uani 1 1 d .
O12C O 0.2803(9) 0.5921(4) 0.9271(4) 0.0716(15) Uani 1 1 d .
O13A O 0.2174(7) 0.1453(4) 0.8582(3) 0.0431(9) Uani 1 1 d .
O13B O 0.4526(6) 0.1401(4) 0.9672(3) 0.0482(10) Uani 1 1 d .
O13C O 0.1486(7) 0.1014(5) 1.0132(4) 0.0683(15) Uani 1 1 d .
O14 O 0.7809(7) 0.2791(4) 0.8913(3) 0.0500(10) Uani 1 1 d D
H14B H 0.767(12) 0.290(6) 0.9548(10) 0.075 Uiso 1 1 d DR
H14A H 0.787(13) 0.356(2) 0.880(4) 0.075 Uiso 1 1 d DR
O15 O 0.7225(7) 0.0410(4) 0.8113(3) 0.0437(9) Uani 1 1 d D
H15A H 0.801(9) -0.003(6) 0.767(4) 0.066 Uiso 1 1 d DR
H15B H 0.741(11) 0.004(6) 0.868(3) 0.066 Uiso 1 1 d DR
O16 O 0.8023(6) 0.2537(5) 0.6861(3) 0.0467(10) Uani 1 1 d D
H16A H 0.842(11) 0.255(7) 0.6247(18) 0.070 Uiso 1 1 d DR
H16B H 0.906(8) 0.282(7) 0.708(5) 0.070 Uiso 1 1 d DR
O17 O 0.4450(6) 0.1087(3) 0.6543(3) 0.0394(8) Uani 1 1 d D
H17B H 0.342(7) 0.129(6) 0.616(4) 0.059 Uiso 1 1 d DR
H17A H 0.533(9) 0.048(5) 0.628(5) 0.059 Uiso 1 1 d DR
N11 N 0.2301(7) 0.3999(4) 0.6451(3) 0.0355(9) Uani 1 1 d .
N12 N 0.3475(8) 0.4860(4) 0.8932(4) 0.0470(12) Uani 1 1 d .
N13 N 0.2721(7) 0.1271(4) 0.9485(3) 0.0402(10) Uani 1 1 d .
N21 N 0.9471(6) 0.1903(4) 0.4912(3) 0.0336(9) Uani 1 1 d .
N22 N 1.1430(7) 0.1323(4) 0.5032(3) 0.0354(9) Uani 1 1 d .
N23 N 1.2218(7) 0.0788(4) 0.4178(3) 0.0375(9) Uani 1 1 d .
N24 N 1.0757(6) 0.0993(4) 0.3485(3) 0.0347(9) Uani 1 1 d .
N25 N 0.3493(7) 0.3104(4) 0.2513(3) 0.0367(10) Uani 1 1 d .
C21 C 0.9091(7) 0.1686(4) 0.3959(3) 0.0281(9) Uani 1 1 d .
C22 C 0.7113(8) 0.2166(4) 0.3478(3) 0.0292(9) Uani 1 1 d .
C23 C 0.6767(9) 0.1726(5) 0.2516(4) 0.0399(12) Uani 1 1 d .
H23 H 0.7757 0.1108 0.2191 0.048 Uiso 1 1 calc R
C24 C 0.4935(9) 0.2224(6) 0.2059(4) 0.0418(12) Uani 1 1 d .
H24 H 0.4701 0.1939 0.1420 0.050 Uiso 1 1 calc R
C25 C 0.3779(9) 0.3523(5) 0.3441(4) 0.0396(12) Uani 1 1 d .
H25 H 0.2746 0.4126 0.3754 0.048 Uiso 1 1 calc R
C26 C 0.5573(8) 0.3075(5) 0.3933(4) 0.0344(10) Uani 1 1 d .
H26 H 0.5757 0.3380 0.4572 0.041 Uiso 1 1 calc R
C27 C 0.1583(10) 0.3649(6) 0.1981(5) 0.0542(16) Uani 1 1 d .
H27A H 0.0699 0.3031 0.1943 0.081 Uiso 1 1 calc GR
H27B H 0.1959 0.3889 0.1313 0.081 Uiso 1 1 calc GR
H27C H 0.0852 0.4382 0.2342 0.081 Uiso 1 1 calc GR

loop_
_atom_site_aniso_label
_atom_site_aniso_U_11
_atom_site_aniso_U_22
_atom_site_aniso_U_33
_atom_site_aniso_U_23
_atom_site_aniso_U_13
_atom_site_aniso_U_12
Dy1 0.01998(15) 0.03405(16) 0.02238(14) -0.00632(9) -0.00188(9) -0.00126(10)
O11A 0.037(2) 0.057(2) 0.042(2) 0.0026(17) 0.0069(17) -0.0027(19)
O11B 0.0286(18) 0.044(2) 0.0339(18) 0.0059(15) -0.0052(14) -0.0030(15)
O11C 0.058(3) 0.080(3) 0.064(3) 0.033(3) -0.019(2) 0.008(3)
O12A 0.067(3) 0.051(2) 0.061(3) -0.022(2) 0.004(2) -0.020(2)
O12B 0.077(3) 0.060(3) 0.042(2) -0.0007(19) 0.002(2) -0.007(2)
O12C 0.104(4) 0.050(3) 0.054(3) -0.023(2) -0.002(3) 0.005(3)
O13A 0.049(2) 0.054(2) 0.0297(18) 0.0082(15) -0.0089(17) -0.0177(19)
O13B 0.031(2) 0.074(3) 0.035(2) -0.0018(18) -0.0047(16) 0.0017(19)
O13C 0.046(3) 0.101(4) 0.057(3) 0.036(3) 0.009(2) -0.010(3)
O14 0.038(2) 0.073(3) 0.038(2) -0.0238(18) -0.0090(17) -0.006(2)
O15 0.048(2) 0.048(2) 0.0259(17) -0.0056(14) -0.0033(16) 0.0162(19)
O16 0.0272(19) 0.088(3) 0.0288(18) -0.0127(19) 0.0054(16) -0.021(2)
O17 0.0343(19) 0.042(2) 0.0363(19) -0.0148(15) -0.0127(16) 0.0097(16)
N11 0.037(2) 0.038(2) 0.030(2) 0.0019(16) -0.0017(17) -0.0014(19)
N12 0.063(3) 0.038(2) 0.039(2) -0.0088(19) -0.024(2) -0.005(2)
N13 0.038(2) 0.045(2) 0.035(2) 0.0080(18) -0.0003(19) 0.000(2)
N21 0.032(2) 0.041(2) 0.0250(18) -0.0061(15) -0.0013(16) 0.0011(18)
N22 0.028(2) 0.044(2) 0.032(2) -0.0019(17) -0.0059(17) -0.0010(18)
N23 0.034(2) 0.043(2) 0.032(2) -0.0058(17) -0.0035(18) 0.0023(19)
N24 0.031(2) 0.042(2) 0.0261(19) -0.0033(16) -0.0018(16) 0.0060(18)
N25 0.031(2) 0.042(2) 0.039(2) 0.0034(18) -0.0084(19) -0.0095(19)
C21 0.030(2) 0.029(2) 0.025(2) -0.0027(16) 0.0003(18) -0.0032(18)
C22 0.031(2) 0.031(2) 0.023(2) -0.0023(16) -0.0010(18) -0.0014(19)
C23 0.043(3) 0.043(3) 0.031(3) -0.012(2) -0.008(2) -0.001(2)
C24 0.045(3) 0.048(3) 0.032(3) -0.007(2) -0.009(2) -0.006(2)
C25 0.037(3) 0.040(3) 0.039(3) -0.002(2) -0.004(2) 0.000(2)
C26 0.032(3) 0.041(3) 0.028(2) -0.0059(19) -0.0002(19) -0.001(2)
C27 0.040(3) 0.062(4) 0.060(4) 0.009(3) -0.023(3) -0.002(3)

loop_
_atom_type_symbol
_atom_type_description
_atom_type_scat_dispersion_real
_atom_type_scat_dispersion_imag
_atom_type_scat_source
C C 0.0033 0.0016 'International Tables Vol C Tables 4.2.6.8 and 6.1.1.4'
H H 0.0000 0.0000 'International Tables Vol C Tables 4.2.6.8 and 6.1.1.4'
Dy Dy -0.1892 4.4098 'International Tables Vol C Tables 4.2.6.8 and 6.1.1.4'
N N 0.0061 0.0033 'International Tables Vol C Tables 4.2.6.8 and 6.1.1.4'
O O 0.0106 0.0060 'International Tables Vol C Tables 4.2.6.8 and 6.1.1.4'

loop_
_geom_angle_atom_site_label_1
_geom_angle_atom_site_label_2
_geom_angle_atom_site_label_3
_geom_angle
O11A Dy1 O13B 159.49(13)
O11B Dy1 O11A 50.29(12)
O11B Dy1 O12A 71.56(15)
O11B Dy1 O12B 72.11(13)
O11B Dy1 O13A 68.17(12)
O11B Dy1 O13B 109.94(11)
O12A Dy1 O11A 64.99(15)
O12A Dy1 O12B 49.20(16)
O12A Dy1 O13A 114.73(16)
O12A Dy1 O13B 106.42(15)
O12B Dy1 O11A 102.52(13)
O12B Dy1 O13B 61.44(13)
O13A Dy1 O11A 115.71(12)
O13A Dy1 O12B 70.43(15)
O13A Dy1 O13B 48.99(12)
O14 Dy1 O11A 119.31(16)
O14 Dy1 O11B 142.13(13)
O14 Dy1 O12A 71.90(16)
O14 Dy1 O12B 76.77(15)
O14 Dy1 O13A 120.29(14)
O14 Dy1 O13B 71.68(15)
O15 Dy1 O11A 132.26(13)
O15 Dy1 O11B 142.90(14)
O15 Dy1 O12A 145.47(16)
O15 Dy1 O12B 125.11(13)
O15 Dy1 O13A 86.18(15)
O15 Dy1 O13B 65.70(13)
O15 Dy1 O14 73.80(15)
O16 Dy1 O11A 66.98(14)
O16 Dy1 O11B 117.10(14)
O16 Dy1 O12A 87.70(18)
O16 Dy1 O12B 132.62(16)
O16 Dy1 O13A 156.79(17)
O16 Dy1 O13B 132.94(13)
O16 Dy1 O14 70.77(14)
O16 Dy1 O15 77.33(16)
O16 Dy1 O17 82.06(14)
O17 Dy1 O11A 71.48(13)
O17 Dy1 O11B 75.36(12)
O17 Dy1 O12A 135.83(14)
O17 Dy1 O12B 140.76(15)
O17 Dy1 O13A 77.55(14)
O17 Dy1 O13B 111.92(14)
O17 Dy1 O14 140.89(13)
O17 Dy1 O15 73.15(12)
N11 O11A Dy1 94.5(3)
N11 O11B Dy1 99.6(3)
N12 O12A Dy1 100.1(3)
N12 O12B Dy1 95.7(3)
N13 O13A Dy1 100.9(3)
N13 O13B Dy1 92.1(3)
Dy1 O14 H14B 124(5)
Dy1 O14 H14A 103(5)
H14B O14 H14A 93.7(14)
Dy1 O15 H15A 126(5)
Dy1 O15 H15B 125(5)
H15A O15 H15B 108(7)
Dy1 O16 H16A 141(5)
Dy1 O16 H16B 123(5)
H16A O16 H16B 95(7)
Dy1 O17 H17B 122(5)
Dy1 O17 H17A 126(5)
H17B O17 H17A 110(7)
O11A N11 O11B 115.5(4)
O11C N11 O11A 123.7(5)
O11C N11 O11B 120.8(5)
O12B N12 O12A 114.9(5)
O12C N12 O12A 119.4(5)
O12C N12 O12B 125.7(6)
O13B N13 O13A 116.9(4)
O13C N13 O13A 120.3(5)
O13C N13 O13B 122.8(5)
C21 N21 N22 105.1(4)
N23 N22 N21 109.7(4)
N22 N23 N24 109.0(4)
C21 N24 N23 105.0(4)
C24 N25 C25 120.5(4)
C24 N25 C27 119.7(5)
C25 N25 C27 119.7(5)
N21 C21 N24 111.2(4)
N21 C21 C22 124.6(4)
N24 C21 C22 124.1(4)
C23 C22 C21 119.8(4)
C26 C22 C21 122.0(4)
C26 C22 C23 118.2(4)
C22 C23 H23 120.5
C24 C23 C22 118.9(5)
C24 C23 H23 120.5
N25 C24 C23 121.5(5)
N25 C24 H24 119.3
C23 C24 H24 119.3
N25 C25 H25 119.5
N25 C25 C26 120.9(5)
C26 C25 H25 119.5
C22 C26 H26 120.0
C25 C26 C22 119.9(5)
C25 C26 H26 120.0
N25 C27 H27A 109.5
N25 C27 H27B 109.5
N25 C27 H27C 109.5
H27A C27 H27B 109.5
H27A C27 H27C 109.5
H27B C27 H27C 109.5

loop_
_geom_bond_atom_site_label_1
_geom_bond_atom_site_label_2
_geom_bond_distance
Dy1 O11A 2.592(4)
Dy1 O11B 2.469(3)
Dy1 O12A 2.479(4)
Dy1 O12B 2.589(5)
Dy1 O13A 2.479(4)
Dy1 O13B 2.674(4)
Dy1 O14 2.396(4)
Dy1 O15 2.376(4)
Dy1 O16 2.327(4)
Dy1 O17 2.360(3)
O11A N11 1.258(6)
O11B N11 1.288(5)
O11C N11 1.209(5)
O12A N12 1.271(7)
O12B N12 1.235(6)
O12C N12 1.223(6)
O13A N13 1.269(5)
O13B N13 1.246(6)
O13C N13 1.224(6)
O14 H14B 0.852(10)
O14 H14A 0.853(10)
O15 H15A 0.849(10)
O15 H15B 0.848(10)
O16 H16A 0.848(10)
O16 H16B 0.850(10)
O17 H17B 0.850(10)
O17 H17A 0.851(10)
N21 N22 1.330(5)
N21 C21 1.329(6)
N22 N23 1.316(6)
N23 N24 1.339(6)
N24 C21 1.336(6)
N25 C24 1.331(7)
N25 C25 1.345(7)
N25 C27 1.481(6)
C21 C22 1.469(6)
C22 C23 1.404(6)
C22 C26 1.387(7)
C23 H23 0.9300
C23 C24 1.379(7)
C24 H24 0.9300
C25 H25 0.9300
C25 C26 1.371(7)
C26 H26 0.9300
C27 H27A 0.9600
C27 H27B 0.9600
C27 H27C 0.9600
